data_5910270
loop_
_publ_author_name
'Wyckoff, R. W. G.'

_publ_section_title
;
Pages 68 from the Structure of Crystals, vol. 4 by Wyckoff R W G. 
published by Interscience Publishers, Inc. in 1951 
;
_journal_name_full 'The Structure of Crystals'
_journal_page_first 68
_journal_page_last 68
_journal_volume 4
_journal_year 1951
_chemical_formula_structural N3H6PBH3
_chemical_formula_sum 'B H9 N3 P'
_space_group_IT_number 14
_symmetry_cell_setting monoclinic
_symmetry_Int_Tables_number 14
_symmetry_space_group_name_Hall '-P 2ybc'
_symmetry_space_group_name_H-M 'P 1 21/c 1'
_audit_creation_date 2006-30-10
_audit_creation_method
;
Pages 68 from the Structure of Crystals, vol. 4 by Wyckoff R W G. 
published by Interscience Publishers, Inc. in 1951 
;
_audit_update_record 'created by Girish Upreti, Portland State University'
_cell_angle_alpha 90
_cell_angle_beta 100.18
_cell_angle_gamma 90
_cell_length_a 9.414
_cell_length_b 9.492
_cell_length_c 6.227
_cell_volume 547.671
_cod_original_sg_symbol_H-M 'P 21/c'
_cod_original_formula_sum 'N3 H6 P B H3'
_cod_database_code 5910270

loop_
_symmetry_equiv_pos_as_xyz
x,y,z
-x,y+1/2,-z+1/2
-x,-y,-z
x,-y+1/2,z+1/2

loop_
_atom_site_fract_x
_atom_site_fract_y
_atom_site_fract_z
_atom_site_label
0.25150 0.04640 0.16850 P1
0.25150 0.45360 0.66850 P2
-0.25150 -0.04640 -0.16850 P3
-0.25150 -0.45360 -0.66850 P4
0.12860 0.16820 0.08520 N1
0.12860 0.33180 0.58520 N2
-0.12860 -0.16820 -0.08520 N3
-0.12860 -0.33180 -0.58520 N4
0.20530 -0.07140 -0.02650 N5
0.20530 0.57140 -0.52650 N6
0.20530 -0.07140 -0.02650 N7
0.20530 0.57140 -0.52650 N8
0.40090 0.13770 0.16260 N9
0.40090 0.36230 0.66260 N10
-0.40090 -0.13770 -0.16260 N11
-0.40090 -0.36230 -0.66260 N12
0.26860 -0.04580 0.44050 B1
0.26860 0.54580 0.94050 B2
-0.26860 0.04580 -0.44050 B3
-0.26860 -0.54580 -0.94050 B4
0.13700 0.25300 0.17700 H1
0.13700 0.24700 0.67700 H2
-0.13700 -0.25300 -0.17700 H3
-0.13700 -0.24700 -0.67700 H4
0.03300 0.14000 0.10000 H5
0.03000 0.36000 0.60000 H6
-0.03300 -0.14000 -0.10000 H7
-0.03000 -0.36000 -0.60000 H8
0.20000 -0.03300 -0.16300 H9
0.20000 0.53300 0.33700 H10
-0.20000 0.03300 0.16300 H11
-0.20000 -0.53300 -0.33700 H12
0.23000 -0.14700 -0.00800 H13
0.23000 0.64700 0.49200 H14
-0.23000 0.14700 0.00800 H15
-0.23000 -0.64700 -0.49200 H16
0.39200 0.19500 0.02700 H17
0.39200 0.30500 0.52700 H18
-0.39200 -0.19500 -0.02700 H19
-0.39200 -0.30500 -0.52700 H20
0.45800 0.08700 0.26700 H21
0.45800 0.41300 0.76700 H22
-0.45800 -0.08700 -0.26700 H23
-0.45800 -0.41300 -0.76700 H24
0.34000 -0.13000 0.44000 H25
0.34000 0.63000 0.94000 H26
-0.34000 0.13000 -0.44000 H27
-0.34000 -0.63000 -0.94000 H28
0.29300 0.04000 0.57300 H29
0.29300 0.46000 1.07300 H30
-0.29300 -0.04000 -0.57300 H31
-0.29300 -0.46000 -1.07300 H32
0.15500 -0.05800 0.43300 H33
0.15500 0.55800 0.93300 H34
-0.15500 0.05800 -0.43300 H35
-0.15500 0.55800 -0.93300 H36
